data_7020711
loop_
_publ_author_name
'Erdmann, Markus'
'R\"osener, Christian'
'Holtrichter-R\"o\&smann, Thorsten'
'Daniliuc, Constantin G.'
'Fr\"ohlich, Roland'
'Uhl, Werner'
'W\"urthwein, Ernst-Ulrich'
'Kehr, Gerald'
'Erker, Gerhard'

_publ_section_title
;
 Functional group chemistry at intramolecular frustrated Lewis pairs:
 substituent exchange at the Lewis acid site with 9-BBN.
;
_journal_issue 3
_journal_name_full 'Dalton transactions (Cambridge, England : 2003)'
_journal_page_first 709
_journal_page_last 718
_journal_paper_doi 10.1039/c2dt31737k
_journal_volume 42
_journal_year 2013
_chemical_formula_sum 'C36 H40 B F5 N P'
_chemical_formula_weight 623.47
_chemical_name_systematic
;
?
;
_space_group_IT_number 14
_symmetry_cell_setting monoclinic
_symmetry_space_group_name_Hall '-P 2ybc'
_symmetry_space_group_name_H-M 'P 1 21/c 1'
_atom_sites_solution_hydrogens geom
_atom_sites_solution_primary direct
_atom_sites_solution_secondary difmap
_audit_creation_method SHELXL-97
_cell_angle_alpha 90.00
_cell_angle_beta 98.4080(10)
_cell_angle_gamma 90.00
_cell_formula_units_Z 4
_cell_length_a 17.4520(3)
_cell_length_b 11.5100(2)
_cell_length_c 16.6860(5)
_cell_measurement_reflns_used 5709
_cell_measurement_temperature 223(2)
_cell_measurement_theta_max 68.25
_cell_measurement_theta_min 0.88
_cell_volume 3315.73(13)
_computing_cell_refinement 'Collect (Nonius B.V., 1998)'
_computing_data_collection 'Collect (Nonius B.V., 1998)'
_computing_data_reduction 'Denzo-SMN (Otwinowski & Minor, 1997)'
_computing_molecular_graphics 'XP (BrukerAXS, 2000)'
_computing_publication_material 'SHELXL-97 (Sheldrick, 1997)'
_computing_structure_refinement 'SHELXL-97 (Sheldrick, 1997)'
_computing_structure_solution 'SHELXS-97 (Sheldrick, 1990)'
_diffrn_ambient_temperature 223(2)
_diffrn_measured_fraction_theta_full 0.970
_diffrn_measured_fraction_theta_max 0.970
_diffrn_measurement_device_type 'Nonius KappaCCD APEXII'
_diffrn_measurement_method '\w and \f scans'
_diffrn_radiation_monochromator graphite
_diffrn_radiation_source 'fine-focus sealed tube'
_diffrn_radiation_type CuK\a
_diffrn_radiation_wavelength 1.54178
_diffrn_reflns_av_R_equivalents 0.064
_diffrn_reflns_av_sigmaI/netI 0.0312
_diffrn_reflns_limit_h_max 20
_diffrn_reflns_limit_h_min -20
_diffrn_reflns_limit_k_max 0
_diffrn_reflns_limit_k_min -13
_diffrn_reflns_limit_l_max 19
_diffrn_reflns_limit_l_min 0
_diffrn_reflns_number 28006
_diffrn_reflns_theta_full 66.92
_diffrn_reflns_theta_max 66.92
_diffrn_reflns_theta_min 4.62
_exptl_absorpt_coefficient_mu 1.188
_exptl_absorpt_correction_T_max 0.9430
_exptl_absorpt_correction_T_min 0.7718
_exptl_absorpt_correction_type multi-scan
_exptl_absorpt_process_details 'Denzo (Otwinowski, Borek, Majewski & Minor, 2003)'
_exptl_crystal_colour colourless
_exptl_crystal_density_diffrn 1.249
_exptl_crystal_density_method 'not measured'
_exptl_crystal_description plate
_exptl_crystal_F_000 1312
_exptl_crystal_size_max 0.23
_exptl_crystal_size_mid 0.15
_exptl_crystal_size_min 0.05
_refine_diff_density_max 0.156
_refine_diff_density_min -0.270
_refine_diff_density_rms 0.036
_refine_ls_extinction_method none
_refine_ls_goodness_of_fit_ref 1.028
_refine_ls_hydrogen_treatment constr
_refine_ls_matrix_type full
_refine_ls_number_parameters 404
_refine_ls_number_reflns 5714
_refine_ls_number_restraints 0
_refine_ls_restrained_S_all 1.028
_refine_ls_R_factor_all 0.0726
_refine_ls_R_factor_gt 0.0535
_refine_ls_shift/su_max 0.001
_refine_ls_shift/su_mean 0.000
_refine_ls_structure_factor_coef Fsqd
_refine_ls_weighting_details 'calc w=1/[\s^2^(Fo^2^)+(0.0565P)^2^+1.8348P] where P=(Fo^2^+2Fc^2^)/3'
_refine_ls_weighting_scheme calc
_refine_ls_wR_factor_gt 0.1277
_refine_ls_wR_factor_ref 0.1418
_reflns_number_gt 4354
_reflns_number_total 5714
_reflns_threshold_expression >2sigma(I)
_cod_data_source_file c2dt31737k.txt
_cod_data_source_block erk6665
_cod_original_sg_symbol_H-M P21/c
_cod_database_code 7020711

loop_
_symmetry_equiv_pos_as_xyz
'x, y, z'
'-x, y+1/2, -z+1/2'
'-x, -y, -z'
'x, -y-1/2, z-1/2'

loop_
_atom_site_label
_atom_site_type_symbol
_atom_site_fract_x
_atom_site_fract_y
_atom_site_fract_z
_atom_site_U_iso_or_equiv
_atom_site_adp_type
_atom_site_occupancy
_atom_site_symmetry_multiplicity
_atom_site_calc_flag
_atom_site_refinement_flags
P1 P 0.74629(4) 0.37408(6) 0.54972(4) 0.05511(19) Uani 1 1 d .
B1 B 0.62427(16) 0.6948(3) 0.56018(16) 0.0535(7) Uani 1 1 d .
C1 C 0.71693(14) 0.5126(2) 0.59238(15) 0.0587(6) Uani 1 1 d .
H1A H 0.7014 0.4986 0.6457 0.070 Uiso 1 1 calc R
H1B H 0.7608 0.5667 0.5993 0.070 Uiso 1 1 calc R
C2 C 0.64885(14) 0.5660(2) 0.53517(14) 0.0549(6) Uani 1 1 d .
H2A H 0.6039 0.5147 0.5335 0.066 Uiso 1 1 calc R
H2B H 0.6627 0.5691 0.4804 0.066 Uiso 1 1 calc R
C3 C 0.68398(14) 0.7959(2) 0.54632(15) 0.0583(6) Uani 1 1 d .
H3 H 0.6783 0.8665 0.5730 0.070 Uiso 1 1 calc R
C4 C 0.74074(15) 0.7909(2) 0.50113(16) 0.0638(7) Uani 1 1 d .
H4 H 0.7531 0.7170 0.4826 0.077 Uiso 1 1 calc R
C5 C 0.78706(17) 0.8914(3) 0.4767(2) 0.0768(8) Uani 1 1 d .
H5A H 0.7848 0.9548 0.5155 0.092 Uiso 1 1 calc R
H5B H 0.7629 0.9192 0.4235 0.092 Uiso 1 1 calc R
C6 C 0.87102(17) 0.8638(3) 0.4726(2) 0.0782(8) Uani 1 1 d .
H6A H 0.8738 0.7929 0.4406 0.094 Uiso 1 1 calc R
H6B H 0.8937 0.9272 0.4447 0.094 Uiso 1 1 calc R
C7 C 0.9178(2) 0.8471(3) 0.5549(2) 0.0972(11) Uani 1 1 d .
H7A H 0.9182 0.9188 0.5855 0.146 Uiso 1 1 calc R
H7B H 0.9704 0.8259 0.5489 0.146 Uiso 1 1 calc R
H7C H 0.8948 0.7857 0.5834 0.146 Uiso 1 1 calc R
C11 C 0.78151(13) 0.4330(2) 0.45881(14) 0.0548(6) Uani 1 1 d .
C12 C 0.85012(14) 0.4987(2) 0.45987(15) 0.0582(6) Uani 1 1 d .
C13 C 0.87066(16) 0.5377(3) 0.38689(17) 0.0668(7) Uani 1 1 d .
H13 H 0.9162 0.5817 0.3881 0.080 Uiso 1 1 calc R
C14 C 0.82696(18) 0.5142(3) 0.31295(17) 0.0725(8) Uani 1 1 d .
C15 C 0.75995(18) 0.4511(3) 0.31280(16) 0.0741(8) Uani 1 1 d .
H15 H 0.7289 0.4358 0.2630 0.089 Uiso 1 1 calc R
C16 C 0.73634(15) 0.4091(3) 0.38371(15) 0.0622(7) Uani 1 1 d .
C17 C 0.90363(15) 0.5277(3) 0.53635(17) 0.0700(7) Uani 1 1 d .
H17A H 0.9338 0.4596 0.5550 0.105 Uiso 1 1 calc R
H17B H 0.8734 0.5522 0.5777 0.105 Uiso 1 1 calc R
H17C H 0.9382 0.5900 0.5257 0.105 Uiso 1 1 calc R
C18 C 0.8519(2) 0.5563(4) 0.23513(19) 0.1024(12) Uani 1 1 d .
H18A H 0.8361 0.5004 0.1924 0.154 Uiso 1 1 calc R
H18B H 0.9078 0.5648 0.2426 0.154 Uiso 1 1 calc R
H18C H 0.8278 0.6307 0.2204 0.154 Uiso 1 1 calc R
C19 C 0.66270(17) 0.3386(3) 0.37566(18) 0.0849(9) Uani 1 1 d .
H19A H 0.6386 0.3378 0.3195 0.127 Uiso 1 1 calc R
H19B H 0.6274 0.3730 0.4088 0.127 Uiso 1 1 calc R
H19C H 0.6747 0.2597 0.3936 0.127 Uiso 1 1 calc R
C21 C 0.83371(14) 0.3133(2) 0.61157(15) 0.0570(6) Uani 1 1 d .
C22 C 0.87839(15) 0.2348(2) 0.57243(16) 0.0627(7) Uani 1 1 d .
C23 C 0.94334(17) 0.1821(3) 0.61597(19) 0.0726(8) Uani 1 1 d .
H23 H 0.9733 0.1323 0.5884 0.087 Uiso 1 1 calc R
C24 C 0.96553(17) 0.1999(3) 0.6979(2) 0.0760(8) Uani 1 1 d .
C25 C 0.91907(17) 0.2714(3) 0.73610(18) 0.0752(8) Uani 1 1 d .
H25 H 0.9320 0.2831 0.7922 0.090 Uiso 1 1 calc R
C26 C 0.85401(16) 0.3272(3) 0.69603(16) 0.0647(7) Uani 1 1 d .
C27 C 0.85800(18) 0.2003(3) 0.48450(17) 0.0768(8) Uani 1 1 d .
H27A H 0.8748 0.2607 0.4504 0.115 Uiso 1 1 calc R
H27B H 0.8024 0.1902 0.4716 0.115 Uiso 1 1 calc R
H27C H 0.8838 0.1280 0.4751 0.115 Uiso 1 1 calc R
C28 C 1.0352(2) 0.1393(4) 0.7434(2) 0.1066(12) Uani 1 1 d .
H28A H 1.0332 0.0573 0.7299 0.160 Uiso 1 1 calc R
H28B H 1.0353 0.1486 0.8012 0.160 Uiso 1 1 calc R
H28C H 1.0821 0.1730 0.7284 0.160 Uiso 1 1 calc R
C29 C 0.80590(19) 0.3963(3) 0.74748(16) 0.0875(10) Uani 1 1 d .
H29A H 0.8094 0.4783 0.7350 0.131 Uiso 1 1 calc R
H29B H 0.8252 0.3836 0.8043 0.131 Uiso 1 1 calc R
H29C H 0.7523 0.3715 0.7361 0.131 Uiso 1 1 calc R
C31 C 0.53878(14) 0.7390(2) 0.51409(15) 0.0548(6) Uani 1 1 d .
F32 F 0.53557(9) 0.61291(15) 0.40073(9) 0.0774(5) Uani 1 1 d .
C32 C 0.50319(15) 0.7005(2) 0.43934(16) 0.0600(6) Uani 1 1 d .
F33 F 0.40665(11) 0.70370(17) 0.32401(11) 0.0965(6) Uani 1 1 d .
C33 C 0.43615(17) 0.7468(3) 0.39685(16) 0.0706(8) Uani 1 1 d .
F34 F 0.33485(10) 0.88256(17) 0.38952(12) 0.1000(6) Uani 1 1 d .
C34 C 0.39994(16) 0.8365(3) 0.43018(19) 0.0730(8) Uani 1 1 d .
F35 F 0.39582(11) 0.96409(16) 0.53836(12) 0.0976(6) Uani 1 1 d .
C35 C 0.43123(16) 0.8773(3) 0.50375(18) 0.0692(7) Uani 1 1 d .
F36 F 0.52732(10) 0.87962(15) 0.61534(10) 0.0795(5) Uani 1 1 d .
C36 C 0.49883(15) 0.8302(2) 0.54357(16) 0.0612(6) Uani 1 1 d .
N41 N 0.61643(12) 0.68710(18) 0.65647(12) 0.0557(5) Uani 1 1 d .
C42 C 0.56345(16) 0.6164(3) 0.68048(16) 0.0659(7) Uani 1 1 d .
H42 H 0.5280 0.5785 0.6412 0.079 Uiso 1 1 calc R
C43 C 0.55956(19) 0.5975(3) 0.76169(19) 0.0815(9) Uani 1 1 d .
H43 H 0.5226 0.5464 0.7777 0.098 Uiso 1 1 calc R
C44 C 0.6113(2) 0.6553(3) 0.81895(19) 0.0865(10) Uani 1 1 d .
H44 H 0.6100 0.6440 0.8745 0.104 Uiso 1 1 calc R
C45 C 0.6640(2) 0.7290(3) 0.79368(18) 0.0908(10) Uani 1 1 d .
H45 H 0.6989 0.7703 0.8316 0.109 Uiso 1 1 calc R
C46 C 0.66548(18) 0.7419(3) 0.71288(16) 0.0747(8) Uani 1 1 d .
H46 H 0.7027 0.7916 0.6960 0.090 Uiso 1 1 calc R

loop_
_atom_site_aniso_label
_atom_site_aniso_U_11
_atom_site_aniso_U_22
_atom_site_aniso_U_33
_atom_site_aniso_U_23
_atom_site_aniso_U_13
_atom_site_aniso_U_12
P1 0.0527(3) 0.0606(4) 0.0513(4) 0.0005(3) 0.0049(3) 0.0010(3)
B1 0.0528(15) 0.0615(18) 0.0458(15) 0.0019(13) 0.0053(12) 0.0006(13)
C1 0.0559(14) 0.0673(16) 0.0522(14) 0.0038(12) 0.0063(11) 0.0045(12)
C2 0.0527(13) 0.0627(16) 0.0488(13) 0.0007(11) 0.0053(10) 0.0001(11)
C3 0.0553(14) 0.0621(16) 0.0562(14) 0.0012(12) 0.0040(11) 0.0012(12)
C4 0.0624(15) 0.0631(16) 0.0655(16) 0.0075(13) 0.0078(13) -0.0019(13)
C5 0.0724(18) 0.0736(19) 0.087(2) 0.0100(16) 0.0202(15) -0.0077(15)
C6 0.0756(19) 0.074(2) 0.090(2) -0.0053(16) 0.0293(17) -0.0093(15)
C7 0.086(2) 0.108(3) 0.098(3) -0.005(2) 0.0150(19) -0.008(2)
C11 0.0501(13) 0.0612(15) 0.0526(14) -0.0036(11) 0.0055(11) 0.0041(12)
C12 0.0541(14) 0.0617(16) 0.0596(15) -0.0007(12) 0.0109(11) 0.0068(12)
C13 0.0625(15) 0.0706(18) 0.0709(18) 0.0080(14) 0.0213(14) 0.0090(13)
C14 0.0749(18) 0.087(2) 0.0588(16) 0.0129(15) 0.0199(14) 0.0220(16)
C15 0.0780(19) 0.095(2) 0.0473(15) -0.0022(14) 0.0024(13) 0.0168(17)
C16 0.0581(14) 0.0760(18) 0.0511(14) -0.0043(13) 0.0035(11) 0.0059(13)
C17 0.0556(15) 0.081(2) 0.0731(18) -0.0041(15) 0.0063(13) -0.0100(14)
C18 0.111(3) 0.130(3) 0.072(2) 0.028(2) 0.0306(19) 0.028(2)
C19 0.0713(18) 0.115(3) 0.0631(17) -0.0141(17) -0.0080(14) -0.0116(18)
C21 0.0610(14) 0.0556(15) 0.0539(14) 0.0020(11) 0.0069(11) 0.0001(12)
C22 0.0640(15) 0.0600(16) 0.0639(16) 0.0040(13) 0.0083(13) 0.0009(13)
C23 0.0661(17) 0.0679(18) 0.083(2) 0.0052(15) 0.0069(15) 0.0105(14)
C24 0.0683(17) 0.0730(19) 0.082(2) 0.0102(16) -0.0042(15) 0.0085(15)
C25 0.0780(19) 0.080(2) 0.0617(17) 0.0063(15) -0.0093(14) 0.0046(16)
C26 0.0668(16) 0.0705(17) 0.0550(15) 0.0030(13) 0.0023(12) 0.0024(14)
C27 0.088(2) 0.0692(19) 0.0729(19) -0.0076(15) 0.0100(15) 0.0177(16)
C28 0.088(2) 0.111(3) 0.110(3) 0.015(2) -0.019(2) 0.026(2)
C29 0.097(2) 0.115(3) 0.0466(15) 0.0006(16) 0.0006(15) 0.026(2)
C31 0.0519(13) 0.0581(15) 0.0537(14) 0.0047(12) 0.0047(11) -0.0032(11)
F32 0.0812(10) 0.0832(11) 0.0622(9) -0.0126(8) -0.0077(8) 0.0051(9)
C32 0.0598(15) 0.0592(16) 0.0593(15) 0.0012(12) 0.0034(12) -0.0028(12)
F33 0.0952(12) 0.1050(14) 0.0771(11) 0.0029(10) -0.0280(9) -0.0040(11)
C33 0.0676(17) 0.078(2) 0.0589(16) 0.0099(15) -0.0138(13) -0.0107(15)
F34 0.0724(11) 0.0977(13) 0.1189(15) 0.0320(11) -0.0224(10) 0.0128(10)
C34 0.0570(15) 0.0719(19) 0.085(2) 0.0198(16) -0.0045(14) 0.0039(14)
F35 0.0882(12) 0.0862(13) 0.1175(15) 0.0047(11) 0.0125(11) 0.0340(10)
C35 0.0639(16) 0.0640(17) 0.0786(19) 0.0083(15) 0.0068(14) 0.0099(14)
F36 0.0849(11) 0.0792(11) 0.0709(10) -0.0118(8) 0.0003(8) 0.0211(9)
C36 0.0591(15) 0.0608(16) 0.0624(16) 0.0033(13) 0.0040(12) 0.0026(13)
N41 0.0574(12) 0.0593(13) 0.0504(11) -0.0005(10) 0.0078(9) 0.0041(10)
C42 0.0656(16) 0.0730(18) 0.0610(16) 0.0043(14) 0.0155(13) 0.0014(14)
C43 0.085(2) 0.092(2) 0.074(2) 0.0157(17) 0.0320(17) 0.0112(18)
C44 0.107(3) 0.101(3) 0.0524(17) 0.0055(17) 0.0151(17) 0.020(2)
C45 0.110(3) 0.106(3) 0.0534(17) -0.0045(17) -0.0008(17) -0.005(2)
C46 0.0798(19) 0.086(2) 0.0552(16) -0.0042(15) 0.0002(14) -0.0093(16)

loop_
_atom_type_symbol
_atom_type_description
_atom_type_scat_dispersion_real
_atom_type_scat_dispersion_imag
_atom_type_scat_source
C C 0.0181 0.0091 'International Tables Vol C Tables 4.2.6.8 and 6.1.1.4'
H H 0.0000 0.0000 'International Tables Vol C Tables 4.2.6.8 and 6.1.1.4'
B B 0.0090 0.0039 'International Tables Vol C Tables 4.2.6.8 and 6.1.1.4'
N N 0.0311 0.0180 'International Tables Vol C Tables 4.2.6.8 and 6.1.1.4'
F F 0.0727 0.0534 'International Tables Vol C Tables 4.2.6.8 and 6.1.1.4'
P P 0.2955 0.4335 'International Tables Vol C Tables 4.2.6.8 and 6.1.1.4'

loop_
_geom_angle_atom_site_label_1
_geom_angle_atom_site_label_2
_geom_angle_atom_site_label_3
_geom_angle
C11 P1 C1 98.27(12)
C11 P1 C21 104.52(11)
C1 P1 C21 111.33(11)
C3 B1 C2 115.2(2)
C3 B1 N41 109.3(2)
C2 B1 N41 105.5(2)
C3 B1 C31 105.7(2)
C2 B1 C31 114.7(2)
N41 B1 C31 105.89(19)
C2 C1 P1 109.76(17)
C2 C1 H1A 109.7
P1 C1 H1A 109.7
C2 C1 H1B 109.7
P1 C1 H1B 109.7
H1A C1 H1B 108.2
C1 C2 B1 114.6(2)
C1 C2 H2A 108.6
B1 C2 H2A 108.6
C1 C2 H2B 108.6
B1 C2 H2B 108.6
H2A C2 H2B 107.6
C4 C3 B1 127.2(3)
C4 C3 H3 116.4
B1 C3 H3 116.4
C3 C4 C5 126.5(3)
C3 C4 H4 116.7
C5 C4 H4 116.7
C4 C5 C6 114.5(3)
C4 C5 H5A 108.6
C6 C5 H5A 108.6
C4 C5 H5B 108.6
C6 C5 H5B 108.6
H5A C5 H5B 107.6
C7 C6 C5 112.7(3)
C7 C6 H6A 109.1
C5 C6 H6A 109.1
C7 C6 H6B 109.1
C5 C6 H6B 109.1
H6A C6 H6B 107.8
C6 C7 H7A 109.5
C6 C7 H7B 109.5
H7A C7 H7B 109.5
C6 C7 H7C 109.5
H7A C7 H7C 109.5
H7B C7 H7C 109.5
C16 C11 C12 118.6(2)
C16 C11 P1 116.71(19)
C12 C11 P1 124.67(18)
C13 C12 C11 119.1(2)
C13 C12 C17 117.6(2)
C11 C12 C17 123.3(2)
C14 C13 C12 122.7(3)
C14 C13 H13 118.7
C12 C13 H13 118.7
C15 C14 C13 117.6(3)
C15 C14 C18 121.3(3)
C13 C14 C18 121.1(3)
C14 C15 C16 122.5(3)
C14 C15 H15 118.7
C16 C15 H15 118.7
C15 C16 C11 119.4(3)
C15 C16 C19 117.7(2)
C11 C16 C19 122.9(2)
C12 C17 H17A 109.5
C12 C17 H17B 109.5
H17A C17 H17B 109.5
C12 C17 H17C 109.5
H17A C17 H17C 109.5
H17B C17 H17C 109.5
C14 C18 H18A 109.5
C14 C18 H18B 109.5
H18A C18 H18B 109.5
C14 C18 H18C 109.5
H18A C18 H18C 109.5
H18B C18 H18C 109.5
C16 C19 H19A 109.5
C16 C19 H19B 109.5
H19A C19 H19B 109.5
C16 C19 H19C 109.5
H19A C19 H19C 109.5
H19B C19 H19C 109.5
C26 C21 C22 117.3(2)
C26 C21 P1 125.5(2)
C22 C21 P1 116.72(19)
C23 C22 C21 119.9(3)
C23 C22 C27 116.8(3)
C21 C22 C27 123.3(2)
C24 C23 C22 122.7(3)
C24 C23 H23 118.6
C22 C23 H23 118.6
C25 C24 C23 116.7(3)
C25 C24 C28 122.0(3)
C23 C24 C28 121.2(3)
C24 C25 C26 123.3(3)
C24 C25 H25 118.3
C26 C25 H25 118.3
C25 C26 C21 119.8(3)
C25 C26 C29 116.9(2)
C21 C26 C29 123.2(2)
C22 C27 H27A 109.5
C22 C27 H27B 109.5
H27A C27 H27B 109.5
C22 C27 H27C 109.5
H27A C27 H27C 109.5
H27B C27 H27C 109.5
C24 C28 H28A 109.5
C24 C28 H28B 109.5
H28A C28 H28B 109.5
C24 C28 H28C 109.5
H28A C28 H28C 109.5
H28B C28 H28C 109.5
C26 C29 H29A 109.5
C26 C29 H29B 109.5
H29A C29 H29B 109.5
C26 C29 H29C 109.5
H29A C29 H29C 109.5
H29B C29 H29C 109.5
C32 C31 C36 112.3(2)
C32 C31 B1 125.2(2)
C36 C31 B1 122.2(2)
F32 C32 C31 120.1(2)
F32 C32 C33 114.9(2)
C31 C32 C33 125.0(3)
F33 C33 C34 120.5(3)
F33 C33 C32 120.3(3)
C34 C33 C32 119.2(3)
F34 C34 C35 121.4(3)
F34 C34 C33 119.9(3)
C35 C34 C33 118.8(3)
F35 C35 C34 119.8(3)
F35 C35 C36 119.9(3)
C34 C35 C36 120.3(3)
F36 C36 C35 116.1(2)
F36 C36 C31 119.5(2)
C35 C36 C31 124.4(3)
C46 N41 C42 118.5(2)
C46 N41 B1 122.0(2)
C42 N41 B1 119.2(2)
N41 C42 C43 121.6(3)
N41 C42 H42 119.2
C43 C42 H42 119.2
C42 C43 C44 118.7(3)
C42 C43 H43 120.7
C44 C43 H43 120.7
C45 C44 C43 119.1(3)
C45 C44 H44 120.4
C43 C44 H44 120.4
C46 C45 C44 119.1(3)
C46 C45 H45 120.5
C44 C45 H45 120.5
N41 C46 C45 123.0(3)
N41 C46 H46 118.5
C45 C46 H46 118.5

loop_
_geom_bond_atom_site_label_1
_geom_bond_atom_site_label_2
_geom_bond_distance
P1 C11 1.847(3)
P1 C1 1.848(3)
P1 C21 1.850(3)
B1 C3 1.601(4)
B1 C2 1.615(4)
B1 N41 1.635(3)
B1 C31 1.656(4)
C1 C2 1.539(3)
C1 H1A 0.9800
C1 H1B 0.9800
C2 H2A 0.9800
C2 H2B 0.9800
C3 C4 1.331(3)
C3 H3 0.9400
C4 C5 1.502(4)
C4 H4 0.9400
C5 C6 1.511(4)
C5 H5A 0.9800
C5 H5B 0.9800
C6 C7 1.504(5)
C6 H6A 0.9800
C6 H6B 0.9800
C7 H7A 0.9700
C7 H7B 0.9700
C7 H7C 0.9700
C11 C16 1.407(3)
C11 C12 1.414(3)
C12 C13 1.393(4)
C12 C17 1.504(4)
C13 C14 1.379(4)
C13 H13 0.9400
C14 C15 1.376(4)
C14 C18 1.509(4)
C15 C16 1.395(4)
C15 H15 0.9400
C16 C19 1.509(4)
C17 H17A 0.9700
C17 H17B 0.9700
C17 H17C 0.9700
C18 H18A 0.9700
C18 H18B 0.9700
C18 H18C 0.9700
C19 H19A 0.9700
C19 H19B 0.9700
C19 H19C 0.9700
C21 C26 1.411(3)
C21 C22 1.414(4)
C22 C23 1.393(4)
C22 C27 1.511(4)
C23 C24 1.380(4)
C23 H23 0.9400
C24 C25 1.376(4)
C24 C28 1.508(4)
C25 C26 1.388(4)
C25 H25 0.9400
C26 C29 1.512(4)
C27 H27A 0.9700
C27 H27B 0.9700
C27 H27C 0.9700
C28 H28A 0.9700
C28 H28B 0.9700
C28 H28C 0.9700
C29 H29A 0.9700
C29 H29B 0.9700
C29 H29C 0.9700
C31 C32 1.383(3)
C31 C36 1.390(4)
F32 C32 1.362(3)
C32 C33 1.383(4)
F33 C33 1.344(3)
C33 C34 1.370(4)
F34 C34 1.344(3)
C34 C35 1.353(4)
F35 C35 1.348(3)
C35 C36 1.378(4)
F36 C36 1.353(3)
N41 C46 1.334(3)
N41 C42 1.337(3)
C42 C43 1.384(4)
C42 H42 0.9400
C43 C44 1.385(5)
C43 H43 0.9400
C44 C45 1.363(5)
C44 H44 0.9400
C45 C46 1.360(4)
C45 H45 0.9400
C46 H46 0.9400

loop_
_geom_torsion_atom_site_label_1
_geom_torsion_atom_site_label_2
_geom_torsion_atom_site_label_3
_geom_torsion_atom_site_label_4
_geom_torsion
C11 P1 C1 C2 65.56(18)
C21 P1 C1 C2 174.76(16)
P1 C1 C2 B1 -173.08(17)
C3 B1 C2 C1 71.8(3)
N41 B1 C2 C1 -49.0(3)
C31 B1 C2 C1 -165.1(2)
C2 B1 C3 C4 16.2(4)
N41 B1 C3 C4 134.9(3)
C31 B1 C3 C4 -111.5(3)
B1 C3 C4 C5 168.4(3)
C3 C4 C5 C6 144.5(3)
C4 C5 C6 C7 -71.6(4)
C1 P1 C11 C16 -109.6(2)
C21 P1 C11 C16 135.8(2)
C1 P1 C11 C12 70.9(2)
C21 P1 C11 C12 -43.8(2)
C16 C11 C12 C13 0.1(4)
P1 C11 C12 C13 179.6(2)
C16 C11 C12 C17 -178.9(2)
P1 C11 C12 C17 0.7(4)
C11 C12 C13 C14 -0.4(4)
C17 C12 C13 C14 178.6(3)
C12 C13 C14 C15 1.0(4)
C12 C13 C14 C18 -179.0(3)
C13 C14 C15 C16 -1.4(4)
C18 C14 C15 C16 178.6(3)
C14 C15 C16 C11 1.1(4)
C14 C15 C16 C19 -178.6(3)
C12 C11 C16 C15 -0.4(4)
P1 C11 C16 C15 -179.9(2)
C12 C11 C16 C19 179.2(3)
P1 C11 C16 C19 -0.3(4)
C11 P1 C21 C26 136.1(2)
C1 P1 C21 C26 31.0(3)
C11 P1 C21 C22 -52.3(2)
C1 P1 C21 C22 -157.4(2)
C26 C21 C22 C23 -5.2(4)
P1 C21 C22 C23 -177.5(2)
C26 C21 C22 C27 172.6(3)
P1 C21 C22 C27 0.3(4)
C21 C22 C23 C24 2.2(4)
C27 C22 C23 C24 -175.7(3)
C22 C23 C24 C25 1.4(5)
C22 C23 C24 C28 178.6(3)
C23 C24 C25 C26 -1.9(5)
C28 C24 C25 C26 -179.1(3)
C24 C25 C26 C21 -1.2(5)
C24 C25 C26 C29 176.0(3)
C22 C21 C26 C25 4.7(4)
P1 C21 C26 C25 176.3(2)
C22 C21 C26 C29 -172.3(3)
P1 C21 C26 C29 -0.7(4)
C3 B1 C31 C32 101.9(3)
C2 B1 C31 C32 -26.2(3)
N41 B1 C31 C32 -142.1(2)
C3 B1 C31 C36 -70.5(3)
C2 B1 C31 C36 161.4(2)
N41 B1 C31 C36 45.4(3)
C36 C31 C32 F32 178.6(2)
B1 C31 C32 F32 5.5(4)
C36 C31 C32 C33 0.9(4)
B1 C31 C32 C33 -172.2(3)
F32 C32 C33 F33 1.5(4)
C31 C32 C33 F33 179.3(2)
F32 C32 C33 C34 -179.0(2)
C31 C32 C33 C34 -1.2(4)
F33 C33 C34 F34 -0.6(4)
C32 C33 C34 F34 179.9(3)
F33 C33 C34 C35 179.8(3)
C32 C33 C34 C35 0.3(4)
F34 C34 C35 F35 1.6(4)
C33 C34 C35 F35 -178.8(3)
F34 C34 C35 C36 -178.7(3)
C33 C34 C35 C36 0.9(4)
F35 C35 C36 F36 -2.8(4)
C34 C35 C36 F36 177.5(3)
F35 C35 C36 C31 178.4(2)
C34 C35 C36 C31 -1.2(4)
C32 C31 C36 F36 -178.4(2)
B1 C31 C36 F36 -5.1(4)
C32 C31 C36 C35 0.3(4)
B1 C31 C36 C35 173.7(3)
C3 B1 N41 C46 -12.5(3)
C2 B1 N41 C46 112.0(3)
C31 B1 N41 C46 -126.0(3)
C3 B1 N41 C42 173.2(2)
C2 B1 N41 C42 -62.3(3)
C31 B1 N41 C42 59.7(3)
C46 N41 C42 C43 -1.2(4)
B1 N41 C42 C43 173.3(2)
N41 C42 C43 C44 1.1(4)
C42 C43 C44 C45 0.2(5)
C43 C44 C45 C46 -1.3(5)
C42 N41 C46 C45 0.0(4)
B1 N41 C46 C45 -174.4(3)
C44 C45 C46 N41 1.3(5)
